data_2224613
loop_
_publ_author_name
'Gowda, B. Thimme'
'Tokar\<c\'ik, Miroslav'
'Ko\<z\'i\<sek, Jozef'
'Shakuntala, K.'
'Fuess, Hartmut'

_publ_section_title
;
 <i>N</i>-(3,5-Dichlorophenyl)maleamic acid
;
_journal_coeditor_code DN2519
_journal_issue 1
_journal_name_full 'Acta Crystallographica Section E'
_journal_page_first o51
_journal_paper_doi 10.1107/S1600536809051484
_journal_volume 66
_journal_year 2010
_chemical_formula_iupac 'C10 H7 Cl2 N O3'
_chemical_formula_moiety 'C10 H7 Cl2 N O3'
_chemical_formula_sum 'C10 H7 Cl2 N O3'
_chemical_formula_weight 260.07
_chemical_name_systematic
;
<i>N</i>-(3,5-Dichlorophenyl)maleamic acid
;
_space_group_IT_number 2
_symmetry_cell_setting triclinic
_symmetry_space_group_name_Hall '-P 1'
_symmetry_space_group_name_H-M 'P -1'
_atom_sites_solution_hydrogens geom
_atom_sites_solution_primary direct
_atom_sites_solution_secondary difmap
_audit_creation_method 'WinGX routine CIF_UPDATE'
_cell_angle_alpha 103.4502(17)
_cell_angle_beta 100.6466(15)
_cell_angle_gamma 99.5964(15)
_cell_formula_units_Z 8
_cell_length_a 8.13786(12)
_cell_length_b 16.5293(3)
_cell_length_c 17.4170(3)
_cell_measurement_reflns_used 29193
_cell_measurement_temperature 295(2)
_cell_measurement_theta_max 29.5039
_cell_measurement_theta_min 2.018
_cell_volume 2184.79(7)
_computing_cell_refinement
;
CrysAlisPro (Oxford Diffraction, 2009)
;
_computing_data_collection
;
CrysAlisPro (Oxford Diffraction, 2009)
;
_computing_data_reduction
;
CrysAlisPro (Oxford Diffraction, 2009)
;
_computing_molecular_graphics
;
ORTEP-3 (Farrugia, 1997) and DIAMOND (Brandenburg, 2002)
;
_computing_publication_material
;
SHELXL97 (Sheldrick, 2008), PLATON (Spek, 2009) and WinGX
(Farrugia, 1999)
;
_computing_structure_refinement 'SHELXL97 (Sheldrick, 2008)'
_computing_structure_solution 'SHELXS97 (Sheldrick, 2008)'
_diffrn_ambient_temperature 295(2)
_diffrn_detector_area_resol_mean 10.434
_diffrn_measured_fraction_theta_full 0.999
_diffrn_measured_fraction_theta_max 0.999
_diffrn_measurement_device_type 'Oxford Diffraction Xcalibur Ruby Gemini'
_diffrn_measurement_method '\w scans'
_diffrn_radiation_monochromator graphite
_diffrn_radiation_type MoK\a
_diffrn_radiation_wavelength 0.71073
_diffrn_reflns_av_R_equivalents 0.0173
_diffrn_reflns_limit_h_max 9
_diffrn_reflns_limit_h_min -9
_diffrn_reflns_limit_k_max 20
_diffrn_reflns_limit_k_min -20
_diffrn_reflns_limit_l_max 21
_diffrn_reflns_limit_l_min -21
_diffrn_reflns_number 46919
_diffrn_reflns_theta_full 25.60
_diffrn_reflns_theta_max 25.6
_diffrn_reflns_theta_min 2.02
_diffrn_standards_number 0
_exptl_absorpt_coefficient_mu 0.583
_exptl_absorpt_correction_T_max 0.887
_exptl_absorpt_correction_T_min 0.728
_exptl_absorpt_correction_type analytical
_exptl_absorpt_process_details '(CrysAlisPro, Oxford Diffraction, 2009)'
_exptl_crystal_colour colourless
_exptl_crystal_density_diffrn 1.581
_exptl_crystal_density_method 'not measured'
_exptl_crystal_description block
_exptl_crystal_F_000 1056
_exptl_crystal_size_max 0.59
_exptl_crystal_size_mid 0.51
_exptl_crystal_size_min 0.22
_refine_diff_density_max 0.446
_refine_diff_density_min -0.380
_refine_ls_extinction_method none
_refine_ls_goodness_of_fit_ref 1.091
_refine_ls_hydrogen_treatment constr
_refine_ls_matrix_type full
_refine_ls_number_parameters 581
_refine_ls_number_reflns 8204
_refine_ls_number_restraints 0
_refine_ls_restrained_S_all 1.091
_refine_ls_R_factor_all 0.0406
_refine_ls_R_factor_gt 0.0317
_refine_ls_shift/su_max 0.001
_refine_ls_shift/su_mean 0.000
_refine_ls_structure_factor_coef Fsqd
_refine_ls_weighting_details 'calc w=1/[\s^2^(Fo^2^)+(0.0445P)^2^+0.4698P] where P=(Fo^2^+2Fc^2^)/3'
_refine_ls_weighting_scheme calc
_refine_ls_wR_factor_gt 0.0846
_refine_ls_wR_factor_ref 0.0879
_reflns_number_gt 6694
_reflns_number_total 8204
_reflns_threshold_expression I>2\s(I)
_cod_data_source_file dn2519.cif
_cod_data_source_block I
_cod_database_code 2224613
_cod_database_fobs_code 2224613

loop_
_symmetry_equiv_pos_as_xyz
'x, y, z'
'-x, -y, -z'

loop_
_atom_site_type_symbol
_atom_site_label
_atom_site_fract_x
_atom_site_fract_y
_atom_site_fract_z
_atom_site_U_iso_or_equiv
_atom_site_adp_type
_atom_site_calc_flag
_atom_site_refinement_flags
_atom_site_occupancy
_atom_site_disorder_assembly
_atom_site_disorder_group
Cl Cl11 -0.12991(7) -0.13131(3) -0.04861(4) 0.07207(17) Uani d . 1 . .
Cl Cl12 0.08943(6) -0.35296(3) -0.26076(3) 0.05786(14) Uani d . 1 . .
O O11 0.38762(19) 0.06550(8) -0.04674(10) 0.0728(5) Uani d . 1 . .
O O12 0.51265(18) 0.21919(9) 0.01320(10) 0.0688(4) Uani d . 1 . .
H H12A 0.4669 0.1684 -0.0054 0.103 Uiso calc R 1 . .
O O13 0.72670(19) 0.30909(8) 0.00178(9) 0.0716(4) Uani d . 1 . .
N N11 0.42407(17) -0.04601(8) -0.14019(8) 0.0403(3) Uani d . 1 . .
H H11 0.4904 -0.0625 -0.1709 0.048 Uiso calc R 1 . .
C C11 0.4692(2) 0.03579(11) -0.09563(10) 0.0439(4) Uani d . 1 . .
C C12 0.6215(2) 0.08687(11) -0.10927(11) 0.0473(4) Uani d . 1 . .
H H12 0.6767 0.0576 -0.1453 0.057 Uiso calc R 1 . .
C C13 0.6907(2) 0.16943(11) -0.07690(11) 0.0499(4) Uani d . 1 . .
H H13 0.7879 0.1886 -0.0941 0.060 Uiso calc R 1 . .
C C14 0.6420(2) 0.23697(11) -0.01833(11) 0.0465(4) Uani d . 1 . .
C C15 0.2796(2) -0.10786(10) -0.14214(9) 0.0369(3) Uani d . 1 . .
C C16 0.1585(2) -0.08976(11) -0.09764(11) 0.0448(4) Uani d . 1 . .
H H16 0.1701 -0.0354 -0.0641 0.054 Uiso calc R 1 . .
C C17 0.0209(2) -0.15445(11) -0.10443(11) 0.0449(4) Uani d . 1 . .
C C18 -0.0017(2) -0.23577(11) -0.15278(10) 0.0424(4) Uani d . 1 . .
H H18 -0.0949 -0.2785 -0.1558 0.051 Uiso calc R 1 . .
C C19 0.1201(2) -0.25142(10) -0.19677(10) 0.0391(4) Uani d . 1 . .
C C20 0.2594(2) -0.18954(10) -0.19278(10) 0.0382(4) Uani d . 1 . .
H H20 0.3390 -0.2019 -0.2233 0.046 Uiso calc R 1 . .
Cl Cl21 0.84361(9) 0.77742(3) 0.13652(4) 0.07855(19) Uani d . 1 . .
Cl Cl22 0.89486(6) 0.54211(3) -0.12381(3) 0.05692(13) Uani d . 1 . .
O O21 0.54916(18) 0.52453(8) 0.20423(8) 0.0567(3) Uani d . 1 . .
O O22 0.4351(2) 0.49126(8) 0.31739(8) 0.0650(4) Uani d . 1 . .
H H22A 0.4712 0.5037 0.2797 0.097 Uiso calc R 1 . .
O O23 0.36320(18) 0.37768(9) 0.35801(8) 0.0615(4) Uani d . 1 . .
N N21 0.63526(17) 0.45503(8) 0.09578(8) 0.0396(3) Uani d . 1 . .
H H21 0.6386 0.4052 0.0680 0.048 Uiso calc R 1 . .
C C21 0.5655(2) 0.45722(10) 0.16001(10) 0.0391(4) Uani d . 1 . .
C C22 0.5086(2) 0.37266(11) 0.17328(10) 0.0420(4) Uani d . 1 . .
H H22 0.5174 0.3261 0.1336 0.050 Uiso calc R 1 . .
C C23 0.4463(2) 0.35426(11) 0.23449(10) 0.0428(4) Uani d . 1 . .
H H23 0.4192 0.2963 0.2306 0.051 Uiso calc R 1 . .
C C24 0.4128(2) 0.40956(12) 0.30745(10) 0.0446(4) Uani d . 1 . .
C C25 0.7041(2) 0.52430(10) 0.06799(10) 0.0381(4) Uani d . 1 . .
C C26 0.7260(2) 0.60907(11) 0.11038(10) 0.0436(4) Uani d . 1 . .
H H26 0.6886 0.6236 0.1581 0.052 Uiso calc R 1 . .
C C27 0.8047(2) 0.67118(11) 0.07996(11) 0.0488(4) Uani d . 1 . .
C C28 0.8582(2) 0.65292(12) 0.00858(11) 0.0491(4) Uani d . 1 . .
H H28 0.9105 0.6959 -0.0108 0.059 Uiso calc R 1 . .
C C29 0.8309(2) 0.56830(12) -0.03288(10) 0.0428(4) Uani d . 1 . .
C C30 0.7562(2) 0.50368(11) -0.00454(10) 0.0407(4) Uani d . 1 . .
H H30 0.7407 0.4470 -0.0335 0.049 Uiso calc R 1 . .
Cl Cl31 0.55958(9) 1.27986(3) 0.76423(5) 0.0959(2) Uani d . 1 . .
Cl Cl32 0.82403(7) 1.05115(3) 0.58042(4) 0.07005(16) Uani d . 1 . .
O O31 0.12442(17) 1.02362(8) 0.74663(8) 0.0571(3) Uani d . 1 . .
O O32 -0.15047(18) 0.99017(9) 0.78660(10) 0.0684(4) Uani d . 1 . .
H H32A -0.0581 1.0026 0.7750 0.103 Uiso calc R 1 . .
O O33 -0.36446(17) 0.87993(9) 0.75591(9) 0.0645(4) Uani d . 1 . .
N N31 0.25893(18) 0.96191(9) 0.65386(9) 0.0436(3) Uani d . 1 . .
H H31 0.2552 0.9152 0.6185 0.052 Uiso calc R 1 . .
C C31 0.1331(2) 0.96077(10) 0.69387(10) 0.0411(4) Uani d . 1 . .
C C32 0.0088(2) 0.87797(11) 0.67137(10) 0.0433(4) Uani d . 1 . .
H H32 0.0355 0.8333 0.6359 0.052 Uiso calc R 1 . .
C C33 -0.1363(2) 0.85857(11) 0.69501(11) 0.0450(4) Uani d . 1 . .
H H33 -0.1929 0.8016 0.6743 0.054 Uiso calc R 1 . .
C C34 -0.2235(2) 0.91137(12) 0.74824(11) 0.0485(4) Uani d . 1 . .
C C35 0.3974(2) 1.03050(10) 0.66258(10) 0.0412(4) Uani d . 1 . .
C C36 0.4083(2) 1.11348(11) 0.70717(11) 0.0496(4) Uani d . 1 . .
H H36 0.3236 1.1269 0.7340 0.060 Uiso calc R 1 . .
C C37 0.5476(3) 1.17524(11) 0.71059(12) 0.0547(5) Uani d . 1 . .
C C38 0.6779(2) 1.15837(12) 0.67291(12) 0.0549(5) Uani d . 1 . .
H H38 0.7719 1.2011 0.6770 0.066 Uiso calc R 1 . .
C C39 0.6626(2) 1.07548(11) 0.62901(12) 0.0487(4) Uani d . 1 . .
C C40 0.5251(2) 1.01120(11) 0.62243(11) 0.0461(4) Uani d . 1 . .
H H40 0.5174 0.9559 0.5918 0.055 Uiso calc R 1 . .
Cl Cl41 -0.02282(7) 0.37735(4) 0.72019(3) 0.06395(15) Uani d . 1 . .
Cl Cl42 0.24811(9) 0.16293(3) 0.52385(4) 0.07410(17) Uani d . 1 . .
O O41 0.1923(2) 0.57709(8) 0.57929(9) 0.0737(5) Uani d . 1 . .
O O42 0.2233(2) 0.73192(9) 0.59737(10) 0.0750(5) Uani d . 1 . .
H H42A 0.2170 0.6815 0.5957 0.112 Uiso calc R 1 . .
O O43 0.3060(2) 0.81990(8) 0.53013(9) 0.0711(4) Uani d . 1 . .
N N41 0.24994(17) 0.46304(8) 0.49887(8) 0.0410(3) Uani d . 1 . .
H H41 0.2850 0.4450 0.4557 0.049 Uiso calc R 1 . .
C C41 0.2470(2) 0.54591(10) 0.52001(10) 0.0425(4) Uani d . 1 . .
C C42 0.3126(2) 0.59666(11) 0.46873(10) 0.0432(4) Uani d . 1 . .
H H42 0.3481 0.5668 0.4248 0.052 Uiso calc R 1 . .
C C43 0.3275(2) 0.67973(11) 0.47709(11) 0.0439(4) Uani d . 1 . .
H H43 0.3736 0.6988 0.4377 0.053 Uiso calc R 1 . .
C C44 0.2847(2) 0.74820(11) 0.53737(11) 0.0469(4) Uani d . 1 . .
C C45 0.2013(2) 0.40192(10) 0.54029(10) 0.0385(4) Uani d . 1 . .
C C46 0.1217(2) 0.41867(11) 0.60458(10) 0.0442(4) Uani d . 1 . .
H H46 0.0955 0.4716 0.6220 0.053 Uiso calc R 1 . .
C C47 0.0823(2) 0.35548(12) 0.64202(10) 0.0455(4) Uani d . 1 . .
C C48 0.1202(2) 0.27686(12) 0.61936(11) 0.0501(4) Uani d . 1 . .
H H48 0.0949 0.2355 0.6462 0.060 Uiso calc R 1 . .
C C49 0.1980(2) 0.26185(11) 0.55458(11) 0.0474(4) Uani d . 1 . .
C C50 0.2381(2) 0.32229(11) 0.51464(10) 0.0429(4) Uani d . 1 . .
H H50 0.2892 0.3100 0.4710 0.051 Uiso calc R 1 . .

loop_
_atom_site_aniso_label
_atom_site_aniso_U_11
_atom_site_aniso_U_22
_atom_site_aniso_U_33
_atom_site_aniso_U_12
_atom_site_aniso_U_13
_atom_site_aniso_U_23
Cl11 0.0741(3) 0.0627(3) 0.0933(4) 0.0149(3) 0.0646(3) 0.0126(3)
Cl12 0.0638(3) 0.0411(2) 0.0622(3) 0.0011(2) 0.0306(2) -0.0035(2)
O11 0.0714(9) 0.0484(8) 0.0902(10) -0.0030(7) 0.0571(8) -0.0163(7)
O12 0.0658(9) 0.0464(8) 0.0823(10) 0.0011(6) 0.0405(8) -0.0155(7)
O13 0.0817(10) 0.0399(8) 0.0843(10) -0.0005(7) 0.0403(8) -0.0067(7)
N11 0.0392(7) 0.0373(7) 0.0449(8) 0.0084(6) 0.0224(6) 0.0021(6)
C11 0.0439(9) 0.0402(9) 0.0457(10) 0.0085(7) 0.0197(8) 0.0013(7)
C12 0.0458(9) 0.0426(9) 0.0522(10) 0.0093(8) 0.0263(8) -0.0011(8)
C13 0.0464(10) 0.0436(10) 0.0564(11) 0.0031(8) 0.0254(9) 0.0015(8)
C14 0.0483(10) 0.0400(10) 0.0467(10) 0.0091(8) 0.0138(8) 0.0014(8)
C15 0.0374(8) 0.0384(8) 0.0378(8) 0.0094(7) 0.0155(7) 0.0097(7)
C16 0.0499(10) 0.0393(9) 0.0482(10) 0.0107(7) 0.0257(8) 0.0055(7)
C17 0.0474(9) 0.0476(10) 0.0494(10) 0.0155(8) 0.0301(8) 0.0137(8)
C18 0.0420(9) 0.0423(9) 0.0464(10) 0.0060(7) 0.0195(8) 0.0142(8)
C19 0.0444(9) 0.0367(8) 0.0371(9) 0.0101(7) 0.0141(7) 0.0073(7)
C20 0.0389(8) 0.0412(9) 0.0383(9) 0.0125(7) 0.0176(7) 0.0086(7)
Cl21 0.1164(5) 0.0404(3) 0.0771(4) 0.0009(3) 0.0463(3) 0.0053(2)
Cl22 0.0648(3) 0.0712(3) 0.0456(3) 0.0192(2) 0.0299(2) 0.0205(2)
O21 0.0796(9) 0.0398(7) 0.0569(8) 0.0105(6) 0.0441(7) 0.0048(6)
O22 0.0947(11) 0.0524(8) 0.0509(8) 0.0086(7) 0.0460(8) 0.0027(6)
O23 0.0785(9) 0.0694(9) 0.0479(7) 0.0176(7) 0.0363(7) 0.0195(7)
N21 0.0481(8) 0.0355(7) 0.0384(7) 0.0110(6) 0.0213(6) 0.0062(6)
C21 0.0393(8) 0.0412(9) 0.0369(8) 0.0082(7) 0.0161(7) 0.0053(7)
C22 0.0486(9) 0.0392(9) 0.0395(9) 0.0103(7) 0.0207(8) 0.0046(7)
C23 0.0453(9) 0.0417(9) 0.0434(9) 0.0087(7) 0.0185(8) 0.0096(7)
C24 0.0418(9) 0.0541(11) 0.0377(9) 0.0076(8) 0.0163(7) 0.0087(8)
C25 0.0348(8) 0.0431(9) 0.0390(9) 0.0095(7) 0.0124(7) 0.0124(7)
C26 0.0469(9) 0.0433(9) 0.0414(9) 0.0086(7) 0.0183(8) 0.0079(7)
C27 0.0556(11) 0.0399(9) 0.0498(10) 0.0067(8) 0.0178(9) 0.0083(8)
C28 0.0523(10) 0.0485(10) 0.0506(11) 0.0068(8) 0.0193(9) 0.0186(8)
C29 0.0386(9) 0.0576(11) 0.0378(9) 0.0142(8) 0.0152(7) 0.0160(8)
C30 0.0422(9) 0.0440(9) 0.0377(9) 0.0131(7) 0.0137(7) 0.0087(7)
Cl31 0.1081(5) 0.0399(3) 0.1330(6) -0.0019(3) 0.0686(4) -0.0086(3)
Cl32 0.0627(3) 0.0547(3) 0.1095(5) 0.0189(2) 0.0499(3) 0.0271(3)
O31 0.0623(8) 0.0436(7) 0.0635(8) 0.0072(6) 0.0343(7) -0.0014(6)
O32 0.0652(9) 0.0518(8) 0.0915(11) 0.0138(7) 0.0504(8) 0.0001(7)
O33 0.0522(8) 0.0674(9) 0.0782(10) 0.0122(7) 0.0375(7) 0.0113(7)
N31 0.0513(8) 0.0350(7) 0.0469(8) 0.0084(6) 0.0234(7) 0.0070(6)
C31 0.0454(9) 0.0399(9) 0.0425(9) 0.0141(7) 0.0181(8) 0.0101(7)
C32 0.0480(9) 0.0381(9) 0.0457(9) 0.0127(7) 0.0201(8) 0.0058(7)
C33 0.0466(9) 0.0407(9) 0.0484(10) 0.0093(7) 0.0191(8) 0.0076(8)
C34 0.0488(10) 0.0524(11) 0.0527(11) 0.0176(8) 0.0249(9) 0.0153(9)
C35 0.0481(9) 0.0390(9) 0.0409(9) 0.0102(7) 0.0163(7) 0.0143(7)
C36 0.0581(11) 0.0413(9) 0.0537(11) 0.0109(8) 0.0260(9) 0.0106(8)
C37 0.0675(12) 0.0364(9) 0.0604(12) 0.0077(8) 0.0254(10) 0.0075(8)
C38 0.0542(11) 0.0417(10) 0.0703(13) 0.0037(8) 0.0220(10) 0.0172(9)
C39 0.0502(10) 0.0453(10) 0.0608(11) 0.0153(8) 0.0240(9) 0.0217(9)
C40 0.0529(10) 0.0376(9) 0.0540(11) 0.0131(8) 0.0221(8) 0.0143(8)
Cl41 0.0705(3) 0.0751(3) 0.0505(3) 0.0069(3) 0.0327(2) 0.0171(2)
Cl42 0.1134(5) 0.0526(3) 0.0719(4) 0.0381(3) 0.0316(3) 0.0251(3)
O41 0.1289(13) 0.0460(8) 0.0721(9) 0.0321(8) 0.0727(10) 0.0180(7)
O42 0.1258(13) 0.0440(8) 0.0763(10) 0.0302(9) 0.0658(10) 0.0158(7)
O43 0.1044(12) 0.0400(8) 0.0795(10) 0.0188(7) 0.0456(9) 0.0158(7)
N41 0.0503(8) 0.0369(7) 0.0386(7) 0.0099(6) 0.0229(6) 0.0058(6)
C41 0.0498(10) 0.0388(9) 0.0419(9) 0.0124(7) 0.0206(8) 0.0070(7)
C42 0.0509(10) 0.0430(9) 0.0402(9) 0.0142(8) 0.0226(8) 0.0077(7)
C43 0.0477(9) 0.0433(9) 0.0453(10) 0.0106(7) 0.0200(8) 0.0135(8)
C44 0.0528(10) 0.0375(10) 0.0507(10) 0.0097(8) 0.0177(8) 0.0083(8)
C45 0.0377(8) 0.0378(8) 0.0381(9) 0.0043(7) 0.0111(7) 0.0077(7)
C46 0.0455(9) 0.0420(9) 0.0443(9) 0.0063(7) 0.0175(8) 0.0070(8)
C47 0.0408(9) 0.0547(11) 0.0373(9) 0.0012(8) 0.0125(7) 0.0094(8)
C48 0.0530(10) 0.0519(11) 0.0455(10) 0.0040(8) 0.0106(8) 0.0194(8)
C49 0.0526(10) 0.0426(9) 0.0461(10) 0.0119(8) 0.0090(8) 0.0110(8)
C50 0.0453(9) 0.0436(9) 0.0392(9) 0.0098(7) 0.0135(7) 0.0072(7)

loop_
_atom_type_symbol
_atom_type_description
_atom_type_scat_dispersion_real
_atom_type_scat_dispersion_imag
_atom_type_scat_source
C C 0.0033 0.0016 'International Tables Vol C Tables 4.2.6.8 and 6.1.1.4'
H H 0 0 'International Tables Vol C Tables 4.2.6.8 and 6.1.1.4'
N N 0.0061 0.0033 'International Tables Vol C Tables 4.2.6.8 and 6.1.1.4'
O O 0.0106 0.006 'International Tables Vol C Tables 4.2.6.8 and 6.1.1.4'
Cl Cl 0.1484 0.1585 'International Tables Vol C Tables 4.2.6.8 and 6.1.1.4'

loop_
_geom_angle_atom_site_label_1
_geom_angle_atom_site_label_2
_geom_angle_atom_site_label_3
_geom_angle_site_symmetry_1
_geom_angle_site_symmetry_3
_geom_angle
_geom_angle_publ_flag
C14 O12 H12A . . 109.5 ?
C11 N11 C15 . . 127.15(13) ?
C11 N11 H11 . . 116.4 ?
C15 N11 H11 . . 116.4 ?
O11 C11 N11 . . 122.01(15) ?
O11 C11 C12 . . 122.74(15) ?
N11 C11 C12 . . 115.25(13) ?
C13 C12 C11 . . 128.48(15) ?
C13 C12 H12 . . 115.8 ?
C11 C12 H12 . . 115.8 ?
C12 C13 C14 . . 132.18(16) ?
C12 C13 H13 . . 113.9 ?
C14 C13 H13 . . 113.9 ?
O13 C14 O12 . . 119.44(16) ?
O13 C14 C13 . . 119.61(16) ?
O12 C14 C13 . . 120.92(15) ?
C16 C15 C20 . . 120.07(15) ?
C16 C15 N11 . . 122.84(14) ?
C20 C15 N11 . . 117.07(13) ?
C17 C16 C15 . . 118.37(15) ?
C17 C16 H16 . . 120.8 ?
C15 C16 H16 . . 120.8 ?
C18 C17 C16 . . 123.10(15) ?
C18 C17 Cl11 . . 118.80(13) ?
C16 C17 Cl11 . . 118.10(13) ?
C17 C18 C19 . . 117.05(15) ?
C17 C18 H18 . . 121.5 ?
C19 C18 H18 . . 121.5 ?
C20 C19 C18 . . 122.50(15) ?
C20 C19 Cl12 . . 119.90(12) ?
C18 C19 Cl12 . . 117.58(12) ?
C19 C20 C15 . . 118.89(14) ?
C19 C20 H20 . . 120.6 ?
C15 C20 H20 . . 120.6 ?
C24 O22 H22A . . 109.5 ?
C21 N21 C25 . . 128.20(14) ?
C21 N21 H21 . . 115.9 ?
C25 N21 H21 . . 115.9 ?
O21 C21 N21 . . 122.61(15) ?
O21 C21 C22 . . 122.90(14) ?
N21 C21 C22 . . 114.48(13) ?
C23 C22 C21 . . 128.81(15) ?
C23 C22 H22 . . 115.6 ?
C21 C22 H22 . . 115.6 ?
C22 C23 C24 . . 131.60(16) ?
C22 C23 H23 . . 114.2 ?
C24 C23 H23 . . 114.2 ?
O23 C24 O22 . . 120.20(16) ?
O23 C24 C23 . . 119.55(17) ?
O22 C24 C23 . . 120.24(15) ?
C26 C25 C30 . . 120.11(15) ?
C26 C25 N21 . . 123.43(14) ?
C30 C25 N21 . . 116.42(14) ?
C27 C26 C25 . . 118.29(15) ?
C27 C26 H26 . . 120.9 ?
C25 C26 H26 . . 120.9 ?
C28 C27 C26 . . 123.00(16) ?
C28 C27 Cl21 . . 118.79(14) ?
C26 C27 Cl21 . . 118.18(13) ?
C29 C28 C27 . . 117.17(16) ?
C29 C28 H28 . . 121.4 ?
C27 C28 H28 . . 121.4 ?
C30 C29 C28 . . 122.29(15) ?
C30 C29 Cl22 . . 118.87(13) ?
C28 C29 Cl22 . . 118.84(13) ?
C29 C30 C25 . . 119.10(15) ?
C29 C30 H30 . . 120.4 ?
C25 C30 H30 . . 120.4 ?
C34 O32 H32A . . 109.5 ?
C31 N31 C35 . . 128.06(14) ?
C31 N31 H31 . . 116.0 ?
C35 N31 H31 . . 116.0 ?
O31 C31 N31 . . 122.38(16) ?
O31 C31 C32 . . 122.95(15) ?
N31 C31 C32 . . 114.65(14) ?
C33 C32 C31 . . 128.94(15) ?
C33 C32 H32 . . 115.5 ?
C31 C32 H32 . . 115.5 ?
C32 C33 C34 . . 131.68(17) ?
C32 C33 H33 . . 114.2 ?
C34 C33 H33 . . 114.2 ?
O33 C34 O32 . . 120.35(16) ?
O33 C34 C33 . . 119.38(17) ?
O32 C34 C33 . . 120.27(15) ?
C36 C35 C40 . . 120.31(16) ?
C36 C35 N31 . . 123.30(15) ?
C40 C35 N31 . . 116.38(15) ?
C37 C36 C35 . . 118.29(16) ?
C37 C36 H36 . . 120.9 ?
C35 C36 H36 . . 120.9 ?
C36 C37 C38 . . 123.09(17) ?
C36 C37 Cl31 . . 118.59(14) ?
C38 C37 Cl31 . . 118.31(14) ?
C39 C38 C37 . . 117.04(17) ?
C39 C38 H38 . . 121.5 ?
C37 C38 H38 . . 121.5 ?
C40 C39 C38 . . 122.49(16) ?
C40 C39 Cl32 . . 118.83(14) ?
C38 C39 Cl32 . . 118.68(14) ?
C39 C40 C35 . . 118.75(16) ?
C39 C40 H40 . . 120.6 ?
C35 C40 H40 . . 120.6 ?
C44 O42 H42A . . 109.5 ?
C41 N41 C45 . . 126.76(13) ?
C41 N41 H41 . . 116.6 ?
C45 N41 H41 . . 116.6 ?
O41 C41 N41 . . 121.40(16) ?
O41 C41 C42 . . 122.65(15) ?
N41 C41 C42 . . 115.95(13) ?
C43 C42 C41 . . 128.27(15) ?
C43 C42 H42 . . 115.9 ?
C41 C42 H42 . . 115.9 ?
C42 C43 C44 . . 132.34(16) ?
C42 C43 H43 . . 113.8 ?
C44 C43 H43 . . 113.8 ?
O43 C44 O42 . . 119.42(16) ?
O43 C44 C43 . . 119.52(17) ?
O42 C44 C43 . . 121.06(16) ?
C50 C45 C46 . . 119.75(15) ?
C50 C45 N41 . . 117.07(14) ?
C46 C45 N41 . . 123.17(15) ?
C47 C46 C45 . . 118.83(16) ?
C47 C46 H46 . . 120.6 ?
C45 C46 H46 . . 120.6 ?
C48 C47 C46 . . 122.88(16) ?
C48 C47 Cl41 . . 119.41(14) ?
C46 C47 Cl41 . . 117.70(14) ?
C47 C48 C49 . . 116.89(16) ?
C47 C48 H48 . . 121.6 ?
C49 C48 H48 . . 121.6 ?
C50 C49 C48 . . 122.50(16) ?
C50 C49 Cl42 . . 119.14(14) ?
C48 C49 Cl42 . . 118.36(14) ?
C49 C50 C45 . . 119.13(15) ?
C49 C50 H50 . . 120.4 ?
C45 C50 H50 . . 120.4 ?

loop_
_geom_bond_atom_site_label_1
_geom_bond_atom_site_label_2
_geom_bond_site_symmetry_2
_geom_bond_distance
_geom_bond_publ_flag
Cl11 C17 . 1.7383(15) ?
Cl12 C19 . 1.7347(16) ?
O11 C11 . 1.2370(19) ?
O12 C14 . 1.297(2) ?
O12 H12A . 0.8200 ?
O13 C14 . 1.209(2) ?
N11 C11 . 1.344(2) ?
N11 C15 . 1.413(2) ?
N11 H11 . 0.8600 ?
C11 C12 . 1.469(2) ?
C12 C13 . 1.329(2) ?
C12 H12 . 0.9300 ?
C13 C14 . 1.487(2) ?
C13 H13 . 0.9300 ?
C15 C16 . 1.390(2) ?
C15 C20 . 1.395(2) ?
C16 C17 . 1.380(2) ?
C16 H16 . 0.9300 ?
C17 C18 . 1.372(2) ?
C18 C19 . 1.382(2) ?
C18 H18 . 0.9300 ?
C19 C20 . 1.374(2) ?
C20 H20 . 0.9300 ?
Cl21 C27 . 1.7462(18) ?
Cl22 C29 . 1.7400(16) ?
O21 C21 . 1.2399(19) ?
O22 C24 . 1.298(2) ?
O22 H22A . 0.8200 ?
O23 C24 . 1.222(2) ?
N21 C21 . 1.341(2) ?
N21 C25 . 1.415(2) ?
N21 H21 . 0.8600 ?
C21 C22 . 1.482(2) ?
C22 C23 . 1.336(2) ?
C22 H22 . 0.9300 ?
C23 C24 . 1.482(2) ?
C23 H23 . 0.9300 ?
C25 C26 . 1.388(2) ?
C25 C30 . 1.392(2) ?
C26 C27 . 1.380(2) ?
C26 H26 . 0.9300 ?
C27 C28 . 1.377(2) ?
C28 C29 . 1.376(2) ?
C28 H28 . 0.9300 ?
C29 C30 . 1.376(2) ?
C30 H30 . 0.9300 ?
Cl31 C37 . 1.7410(18) ?
Cl32 C39 . 1.7412(18) ?
O31 C31 . 1.2383(19) ?
O32 C34 . 1.299(2) ?
O32 H32A . 0.8200 ?
O33 C34 . 1.222(2) ?
N31 C31 . 1.341(2) ?
N31 C35 . 1.417(2) ?
N31 H31 . 0.8600 ?
C31 C32 . 1.481(2) ?
C32 C33 . 1.335(2) ?
C32 H32 . 0.9300 ?
C33 C34 . 1.483(2) ?
C33 H33 . 0.9300 ?
C35 C36 . 1.390(2) ?
C35 C40 . 1.395(2) ?
C36 C37 . 1.375(3) ?
C36 H36 . 0.9300 ?
C37 C38 . 1.380(3) ?
C38 C39 . 1.378(3) ?
C38 H38 . 0.9300 ?
C39 C40 . 1.376(2) ?
C40 H40 . 0.9300 ?
Cl41 C47 . 1.7382(17) ?
Cl42 C49 . 1.7383(18) ?
O41 C41 . 1.236(2) ?
O42 C44 . 1.301(2) ?
O42 H42A . 0.8200 ?
O43 C44 . 1.208(2) ?
N41 C41 . 1.339(2) ?
N41 C45 . 1.417(2) ?
N41 H41 . 0.8600 ?
C41 C42 . 1.470(2) ?
C42 C43 . 1.329(2) ?
C42 H42 . 0.9300 ?
C43 C44 . 1.490(2) ?
C43 H43 . 0.9300 ?
C45 C50 . 1.389(2) ?
C45 C46 . 1.391(2) ?
C46 C47 . 1.379(2) ?
C46 H46 . 0.9300 ?
C47 C48 . 1.371(3) ?
C48 C49 . 1.386(3) ?
C48 H48 . 0.9300 ?
C49 C50 . 1.374(2) ?
C50 H50 . 0.9300 ?

loop_
_geom_hbond_atom_site_label_D
_geom_hbond_atom_site_label_H
_geom_hbond_atom_site_label_A
_geom_hbond_site_symmetry_A
_geom_hbond_distance_DH
_geom_hbond_distance_HA
_geom_hbond_distance_DA
_geom_hbond_angle_DHA
N11 H11 O33 1_644 0.86 2.07 2.9254(17) 171.6
N21 H21 O13 . 0.86 2.05 2.8748(18) 160.5
N31 H31 O43 . 0.86 2.09 2.9244(19) 165.0
N41 H41 O23 . 0.86 2.07 2.9186(18) 168.0
O12 H12A O11 . 0.82 1.65 2.4680(18) 175.3
O22 H22A O21 . 0.82 1.64 2.4613(17) 177.0
O32 H32A O31 . 0.82 1.66 2.4772(17) 176.8
O42 H42A O41 . 0.82 1.65 2.4684(18) 172.4
